data_1545221
loop_
_publ_author_name
'Yamano, Ryota'
'Hara, Jun'
'Murayama, Koichi'
'Sugiyama, Haruki'
'Teraoka, Kota'
'Uekusa, Hidehiro'
'Kawauchi, Susumu'
'Shibata, Yu'
'Tanaka, Ken'

_publ_section_title
;
 Rh-Mediated Enantioselective Synthesis, Crystal Structures, and
 Photophysical/Chiroptical Properties of Phenanthrenol-Based
 [9]Helicene-like Molecules.
;
_journal_issue 1
_journal_name_full 'Organic letters'
_journal_page_first 42
_journal_page_last 45
_journal_paper_doi 10.1021/acs.orglett.6b03279
_journal_volume 19
_journal_year 2017
_chemical_absolute_configuration unk
_chemical_formula_moiety 'C40 H26 O6'
_chemical_formula_sum 'C40 H26 O6'
_chemical_formula_weight 602.61
_chemical_name_systematic 1
_space_group_crystal_system monoclinic
_space_group_IT_number 4
_space_group_name_Hall 'P 2yb'
_space_group_name_H-M_alt 'P 1 21 1'
_symmetry_space_group_name_Hall 'P 2yb'
_symmetry_space_group_name_H-M 'P 1 21 1'
_atom_sites_solution_hydrogens geom
_atom_sites_solution_primary dual
_atom_sites_solution_secondary difmap
_audit_creation_method SHELXL-2014/7
_cell_angle_alpha 90
_cell_angle_beta 101.448(7)
_cell_angle_gamma 90
_cell_formula_units_Z 2
_cell_length_a 7.6621(10)
_cell_length_b 9.8166(11)
_cell_length_c 19.265(2)
_cell_measurement_reflns_used 3924
_cell_measurement_temperature 173(2)
_cell_measurement_theta_max 68.05
_cell_measurement_theta_min 4.69
_cell_volume 1420.2(3)
_computing_cell_refinement 'PROCESS-AUTO (Rigaku, 1998)'
_computing_data_collection 'PROCESS-AUTO (Rigaku, 1998)'
_computing_data_reduction 'PROCESS-AUTO (Rigaku, 1998)'
_computing_molecular_graphics 'ORTEP-3 (Farrugia, 2008)'
_computing_publication_material 'SHELXL-2014/07 (Sheldrick, 2014)'
_computing_structure_refinement 'SHELXL-2014/7 (Sheldrick, 2014)'
_computing_structure_solution 'SHELXT 2014/4 (Sheldrick, 2014)'
_diffrn_ambient_temperature 173(2)
_diffrn_detector_area_resol_mean 10
_diffrn_measured_fraction_theta_full 0.994
_diffrn_measured_fraction_theta_max 0.991
_diffrn_measurement_device_type 'RIGAKU R-AXIS RAPID-II IP Area Detector'
_diffrn_measurement_method '\w scans'
_diffrn_radiation_type CuK\a
_diffrn_radiation_wavelength 1.54186
_diffrn_reflns_av_R_equivalents 0.0498
_diffrn_reflns_av_unetI/netI 0.0787
_diffrn_reflns_Laue_measured_fraction_full 0.994
_diffrn_reflns_Laue_measured_fraction_max 0.991
_diffrn_reflns_limit_h_max 8
_diffrn_reflns_limit_h_min -9
_diffrn_reflns_limit_k_max 11
_diffrn_reflns_limit_k_min -11
_diffrn_reflns_limit_l_max 22
_diffrn_reflns_limit_l_min -23
_diffrn_reflns_number 9800
_diffrn_reflns_point_group_measured_fraction_full 0.984
_diffrn_reflns_point_group_measured_fraction_max 0.979
_diffrn_reflns_theta_full 67.686
_diffrn_reflns_theta_max 68.241
_diffrn_reflns_theta_min 4.504
_diffrn_source 'rotating anode X-ray tube'
_exptl_absorpt_coefficient_mu 0.766
_exptl_absorpt_correction_T_max 0.992
_exptl_absorpt_correction_T_min 0.752
_exptl_absorpt_correction_type multi-scan
_exptl_absorpt_process_details 'Absorption was corrected by ABSCOR'
_exptl_crystal_colour yellow
_exptl_crystal_density_diffrn 1.409
_exptl_crystal_description plate
_exptl_crystal_F_000 628
_exptl_crystal_size_max 0.145
_exptl_crystal_size_mid 0.142
_exptl_crystal_size_min 0.010
_refine_diff_density_max 0.598
_refine_diff_density_min -0.360
_refine_diff_density_rms 0.095
_refine_ls_abs_structure_details
;
 Flack x determined using 1000 quotients [(I+)-(I-)]/[(I+)+(I-)]
 (Parsons, Flack and Wagner, Acta Cryst. B69 (2013) 249-259).
;
_refine_ls_abs_structure_Flack -0.34(19)
_refine_ls_extinction_method none
_refine_ls_goodness_of_fit_ref 1.080
_refine_ls_hydrogen_treatment constr
_refine_ls_matrix_type full
_refine_ls_number_parameters 418
_refine_ls_number_reflns 4572
_refine_ls_number_restraints 1
_refine_ls_restrained_S_all 1.080
_refine_ls_R_factor_all 0.1183
_refine_ls_R_factor_gt 0.0930
_refine_ls_shift/su_max 0.000
_refine_ls_shift/su_mean 0.000
_refine_ls_structure_factor_coef Fsqd
_refine_ls_weighting_details 'w=1/[\s^2^(Fo^2^)+(0.1904P)^2^+0.7818P] where P=(Fo^2^+2Fc^2^)/3'
_refine_ls_weighting_scheme calc
_refine_ls_wR_factor_gt 0.2500
_refine_ls_wR_factor_ref 0.2975
_reflns_Friedel_coverage 0.857
_reflns_Friedel_fraction_full 0.971
_reflns_Friedel_fraction_max 0.966
_reflns_number_gt 3138
_reflns_number_total 4572
_reflns_threshold_expression 'I > 2\s(I)'
_cod_data_source_file ol6b03279_si_003.cif
_cod_data_source_block shelx
_cod_database_code 1545221
_shelx_shelxl_version_number 2014/7
_shelx_space_group_comment
;
The symmetry employed for this shelxl refinement is uniquely defined
by the following loop, which should always be used as a source of
symmetry information in preference to the above space-group names.
They are only intended as comments.
;
_shelx_estimated_absorpt_t_min 0.897
_shelx_estimated_absorpt_t_max 0.992

loop_
_space_group_symop_operation_xyz
'x, y, z'
'-x, y+1/2, -z'

loop_
_atom_site_label
_atom_site_type_symbol
_atom_site_fract_x
_atom_site_fract_y
_atom_site_fract_z
_atom_site_U_iso_or_equiv
_atom_site_adp_type
_atom_site_occupancy
_atom_site_site_symmetry_order
_atom_site_calc_flag
_atom_site_refinement_flags_posn
_atom_site_refinement_flags_adp
O1 O 0.3719(10) 0.4208(7) 0.1422(4) 0.0460(18) Uani 1 1 d . .
O2 O 0.2868(11) 1.0569(7) 0.2514(4) 0.0513(19) Uani 1 1 d . .
O3 O 0.3766(10) 0.6567(8) -0.0352(4) 0.0466(18) Uani 1 1 d . .
O4 O 0.1502(11) 0.8029(8) -0.0604(4) 0.054(2) Uani 1 1 d . .
O5 O 0.2508(9) 1.0599(7) 0.0104(4) 0.0500(19) Uani 1 1 d . .
O6 O -0.0283(10) 1.0169(8) 0.0264(4) 0.054(2) Uani 1 1 d . .
C1 C 0.8720(17) 0.8925(13) 0.4059(6) 0.055(3) Uani 1 1 d . .
H1 H 0.9370 0.9060 0.4528 0.066 Uiso 1 1 calc R U
C2 C 0.8543(16) 0.9973(12) 0.3595(6) 0.053(3) Uani 1 1 d . .
H2 H 0.9029 1.0838 0.3747 0.063 Uiso 1 1 calc R U
C3 C 0.7661(15) 0.9797(12) 0.2903(6) 0.049(3) Uani 1 1 d . .
H3 H 0.7584 1.0529 0.2575 0.059 Uiso 1 1 calc R U
C4 C 0.6889(14) 0.8547(11) 0.2686(5) 0.041(2) Uani 1 1 d . .
H4 H 0.6299 0.8429 0.2207 0.049 Uiso 1 1 calc R U
C5 C 0.6966(14) 0.7449(10) 0.3166(5) 0.037(2) Uani 1 1 d . .
C6 C 0.7958(14) 0.7626(10) 0.3863(6) 0.041(2) Uani 1 1 d . .
C7 C 0.8325(15) 0.6500(13) 0.4346(6) 0.049(3) Uani 1 1 d . .
H7 H 0.8996 0.6628 0.4812 0.059 Uiso 1 1 calc R U
C8 C 0.7698(15) 0.5250(14) 0.4125(6) 0.054(3) Uani 1 1 d . .
H8 H 0.7986 0.4499 0.4438 0.065 Uiso 1 1 calc R U
C9 C 0.6618(14) 0.5016(11) 0.3438(6) 0.043(2) Uani 1 1 d . .
C10 C 0.6124(13) 0.6123(10) 0.2959(5) 0.036(2) Uani 1 1 d . .
C11 C 0.4936(14) 0.5859(10) 0.2313(5) 0.037(2) Uani 1 1 d . .
C12 C 0.4637(13) 0.4484(9) 0.2105(5) 0.037(2) Uani 1 1 d . .
C13 C 0.5113(16) 0.3410(11) 0.2556(6) 0.047(3) Uani 1 1 d . .
H13 H 0.4808 0.2502 0.2410 0.056 Uiso 1 1 calc R U
C14 C 0.6042(16) 0.3687(12) 0.3226(6) 0.050(3) Uani 1 1 d . .
H14 H 0.6306 0.2962 0.3557 0.060 Uiso 1 1 calc R U
C15 C 0.4101(15) 0.5170(10) 0.0902(5) 0.042(2) Uani 1 1 d . .
H15A H 0.3429 0.4915 0.0427 0.050 Uiso 1 1 calc R U
H15B H 0.5387 0.5144 0.0892 0.050 Uiso 1 1 calc R U
C16 C 0.3837(13) 0.6844(10) 0.1825(5) 0.036(2) Uani 1 1 d . .
C17 C 0.3576(14) 0.6613(10) 0.1087(5) 0.038(2) Uani 1 1 d . .
C18 C 0.2788(14) 0.7575(10) 0.0593(6) 0.039(2) Uani 1 1 d . .
C19 C 0.2150(13) 0.8792(10) 0.0853(5) 0.037(2) Uani 1 1 d . .
C20 C 0.2188(13) 0.8963(9) 0.1564(5) 0.037(2) Uani 1 1 d . .
C21 C 0.2868(13) 0.7948(10) 0.2054(5) 0.038(2) Uani 1 1 d . .
C22 C 0.2769(14) 0.8199(11) 0.2793(5) 0.039(2) Uani 1 1 d . .
C23 C 0.3038(15) 0.9567(11) 0.3027(6) 0.046(3) Uani 1 1 d . .
C24 C 0.1607(16) 1.0222(11) 0.1893(6) 0.047(2) Uani 1 1 d . .
H24A H 0.1493 1.0984 0.1550 0.056 Uiso 1 1 calc R U
H24B H 0.0428 1.0067 0.2016 0.056 Uiso 1 1 calc R U
C25 C 0.2603(13) 0.7221(11) 0.3328(5) 0.041(2) Uani 1 1 d . .
C26 C 0.3202(14) 0.7572(12) 0.4049(5) 0.045(2) Uani 1 1 d . .
C27 C 0.3652(16) 0.8961(16) 0.4218(6) 0.061(4) Uani 1 1 d . .
H27 H 0.4067 0.9207 0.4700 0.073 Uiso 1 1 calc R U
C28 C 0.3506(15) 0.9936(14) 0.3716(7) 0.055(3) Uani 1 1 d . .
H28 H 0.3729 1.0864 0.3843 0.066 Uiso 1 1 calc R U
C29 C 0.3322(15) 0.6527(16) 0.4574(6) 0.059(3) Uani 1 1 d . .
H29 H 0.3786 0.6749 0.5056 0.071 Uiso 1 1 calc R U
C30 C 0.2796(16) 0.5238(17) 0.4407(7) 0.067(4) Uani 1 1 d . .
H30 H 0.2966 0.4556 0.4764 0.081 Uiso 1 1 calc R U
C31 C 0.1986(15) 0.4890(12) 0.3698(6) 0.049(3) Uani 1 1 d . .
C32 C 0.1812(13) 0.5863(10) 0.3148(5) 0.039(2) Uani 1 1 d . .
C33 C 0.0792(15) 0.5530(11) 0.2496(6) 0.045(2) Uani 1 1 d . .
H33 H 0.0569 0.6209 0.2138 0.054 Uiso 1 1 calc R U
C34 C 0.0080(15) 0.4239(11) 0.2346(6) 0.047(3) Uani 1 1 d . .
H34 H -0.0603 0.4032 0.1890 0.056 Uiso 1 1 calc R U
C35 C 0.0388(17) 0.3250(12) 0.2877(7) 0.059(3) Uani 1 1 d . .
H35 H -0.0044 0.2350 0.2775 0.070 Uiso 1 1 calc R U
C36 C 0.1296(17) 0.3554(13) 0.3538(7) 0.057(3) Uani 1 1 d . .
H36 H 0.1472 0.2874 0.3896 0.069 Uiso 1 1 calc R U
C37 C 0.2581(14) 0.7440(10) -0.0184(6) 0.041(2) Uani 1 1 d . .
C38 C 0.3628(16) 0.6283(14) -0.1090(6) 0.054(3) Uani 1 1 d . .
H38A H 0.2436 0.5930 -0.1287 0.082 Uiso 1 1 calc R U
H38B H 0.4523 0.5603 -0.1150 0.082 Uiso 1 1 calc R U
H38C H 0.3830 0.7122 -0.1338 0.082 Uiso 1 1 calc R U
C39 C 0.1305(13) 0.9899(9) 0.0356(5) 0.039(2) Uani 1 1 d . .
C40 C 0.1788(18) 1.1724(13) -0.0358(7) 0.058(3) Uani 1 1 d . .
H40A H 0.2768 1.2247 -0.0485 0.087 Uiso 1 1 calc R U
H40B H 0.1082 1.2318 -0.0111 0.087 Uiso 1 1 calc R U
H40C H 0.1028 1.1364 -0.0789 0.087 Uiso 1 1 calc R U

loop_
_atom_site_aniso_label
_atom_site_aniso_U_11
_atom_site_aniso_U_22
_atom_site_aniso_U_33
_atom_site_aniso_U_23
_atom_site_aniso_U_13
_atom_site_aniso_U_12
O1 0.048(5) 0.032(3) 0.057(4) 0.005(3) 0.007(3) -0.003(3)
O2 0.054(5) 0.033(3) 0.065(5) -0.009(3) 0.006(4) -0.005(3)
O3 0.041(4) 0.052(4) 0.046(4) -0.002(3) 0.007(3) 0.009(4)
O4 0.056(5) 0.050(4) 0.054(4) 0.005(4) 0.002(4) 0.013(4)
O5 0.031(4) 0.042(4) 0.077(5) 0.018(3) 0.010(4) 0.005(3)
O6 0.035(4) 0.040(4) 0.084(5) 0.005(4) 0.010(4) 0.005(3)
C1 0.051(7) 0.068(8) 0.045(6) -0.007(5) 0.010(5) -0.011(6)
C2 0.051(7) 0.052(7) 0.058(6) -0.009(5) 0.018(6) -0.010(6)
C3 0.041(6) 0.049(6) 0.057(6) 0.000(5) 0.010(5) -0.011(5)
C4 0.038(6) 0.044(6) 0.042(5) -0.003(4) 0.009(4) 0.000(5)
C5 0.034(5) 0.035(5) 0.041(5) -0.004(4) 0.009(4) 0.004(4)
C6 0.036(6) 0.041(6) 0.050(6) 0.000(4) 0.016(5) 0.006(5)
C7 0.037(6) 0.061(7) 0.050(6) -0.004(5) 0.009(5) 0.000(5)
C8 0.037(6) 0.070(8) 0.051(6) 0.011(6) -0.001(5) 0.016(6)
C9 0.031(5) 0.047(6) 0.053(6) 0.008(5) 0.011(4) 0.015(5)
C10 0.029(5) 0.035(5) 0.044(5) 0.003(4) 0.007(4) 0.001(4)
C11 0.033(6) 0.037(5) 0.043(5) 0.000(4) 0.010(4) 0.003(4)
C12 0.029(5) 0.031(5) 0.047(5) -0.004(4) 0.002(4) 0.004(4)
C13 0.044(6) 0.037(5) 0.061(6) 0.003(5) 0.016(5) 0.007(5)
C14 0.044(7) 0.050(6) 0.059(6) 0.015(5) 0.014(5) 0.015(5)
C15 0.040(6) 0.034(5) 0.050(6) -0.001(4) 0.005(4) -0.006(4)
C16 0.032(5) 0.030(4) 0.044(5) 0.001(4) 0.001(4) 0.001(4)
C17 0.033(5) 0.033(5) 0.047(5) -0.001(4) 0.010(4) -0.001(4)
C18 0.031(5) 0.033(5) 0.052(6) 0.005(4) 0.005(4) 0.001(4)
C19 0.027(5) 0.033(5) 0.051(6) 0.002(4) 0.006(4) -0.005(4)
C20 0.033(5) 0.027(4) 0.052(5) 0.005(4) 0.011(4) -0.003(4)
C21 0.028(5) 0.040(5) 0.046(5) 0.003(4) 0.009(4) -0.001(4)
C22 0.031(5) 0.042(5) 0.041(5) -0.006(4) -0.002(4) 0.001(4)
C23 0.040(6) 0.047(6) 0.053(6) -0.011(5) 0.017(5) -0.006(5)
C24 0.045(6) 0.039(5) 0.055(6) -0.002(5) 0.007(5) 0.004(5)
C25 0.023(5) 0.055(6) 0.042(5) -0.011(5) 0.000(4) 0.000(5)
C26 0.028(5) 0.062(7) 0.044(5) -0.001(5) 0.006(4) -0.002(5)
C27 0.035(6) 0.098(10) 0.050(7) -0.029(7) 0.012(5) -0.012(7)
C28 0.039(6) 0.061(7) 0.068(7) -0.025(6) 0.013(5) -0.005(6)
C29 0.028(6) 0.094(10) 0.053(6) -0.002(7) 0.005(5) 0.000(7)
C30 0.031(6) 0.101(11) 0.067(8) 0.031(8) 0.003(5) 0.003(7)
C31 0.036(6) 0.054(7) 0.055(6) 0.007(5) 0.006(5) 0.003(5)
C32 0.021(5) 0.043(5) 0.053(6) -0.001(4) 0.006(4) 0.000(4)
C33 0.040(6) 0.044(6) 0.054(6) 0.004(5) 0.018(5) -0.005(5)
C34 0.039(6) 0.044(6) 0.056(6) -0.009(5) 0.007(5) -0.009(5)
C35 0.048(7) 0.036(6) 0.096(9) 0.005(6) 0.024(7) 0.004(5)
C36 0.044(7) 0.052(7) 0.082(8) 0.018(6) 0.027(6) 0.005(6)
C37 0.033(5) 0.035(5) 0.054(6) 0.004(4) 0.007(5) 0.000(5)
C38 0.037(6) 0.069(8) 0.057(6) -0.010(6) 0.010(5) 0.004(6)
C39 0.032(5) 0.028(5) 0.057(6) 0.003(4) 0.011(4) 0.001(4)
C40 0.054(7) 0.048(6) 0.076(8) 0.026(6) 0.022(6) 0.007(6)

loop_
_atom_type_symbol
_atom_type_description
_atom_type_scat_dispersion_real
_atom_type_scat_dispersion_imag
_atom_type_scat_source
C C 0.0181 0.0091 'International Tables Vol C Tables 4.2.6.8 and 6.1.1.4'
O O 0.0492 0.0322 'International Tables Vol C Tables 4.2.6.8 and 6.1.1.4'
H H 0.0000 0.0000 'International Tables Vol C Tables 4.2.6.8 and 6.1.1.4'

loop_
_geom_angle_atom_site_label_1
_geom_angle_atom_site_label_2
_geom_angle_atom_site_label_3
_geom_angle
C12 O1 C15 113.2(7)
C23 O2 C24 112.5(8)
C37 O3 C38 116.5(8)
C39 O5 C40 114.4(8)
C2 C1 C6 121.6(10)
C2 C1 H1 119.2
C6 C1 H1 119.2
C1 C2 C3 120.6(11)
C1 C2 H2 119.7
C3 C2 H2 119.7
C2 C3 C4 119.9(11)
C2 C3 H3 120.1
C4 C3 H3 120.1
C3 C4 C5 121.0(9)
C3 C4 H4 119.5
C5 C4 H4 119.5
C4 C5 C6 118.2(9)
C4 C5 C10 122.5(8)
C6 C5 C10 119.3(9)
C5 C6 C1 118.5(9)
C5 C6 C7 121.3(9)
C1 C6 C7 120.0(10)
C8 C7 C6 118.7(10)
C8 C7 H7 120.6
C6 C7 H7 120.6
C7 C8 C9 122.6(11)
C7 C8 H8 118.7
C9 C8 H8 118.7
C14 C9 C10 119.3(10)
C14 C9 C8 120.4(10)
C10 C9 C8 120.4(10)
C11 C10 C9 118.1(9)
C11 C10 C5 124.9(8)
C9 C10 C5 116.9(8)
C10 C11 C12 117.8(8)
C10 C11 C16 128.5(9)
C12 C11 C16 113.7(8)
C13 C12 O1 118.2(8)
C13 C12 C11 123.2(9)
O1 C12 C11 118.6(8)
C12 C13 C14 117.9(10)
C12 C13 H13 121.0
C14 C13 H13 121.0
C13 C14 C9 122.0(10)
C13 C14 H14 119.0
C9 C14 H14 119.0
O1 C15 C17 110.1(8)
O1 C15 H15A 109.6
C17 C15 H15A 109.6
O1 C15 H15B 109.6
C17 C15 H15B 109.6
H15A C15 H15B 108.2
C17 C16 C21 116.9(8)
C17 C16 C11 118.7(9)
C21 C16 C11 124.1(8)
C18 C17 C16 122.3(9)
C18 C17 C15 124.5(9)
C16 C17 C15 113.0(9)
C17 C18 C19 117.6(9)
C17 C18 C37 125.2(9)
C19 C18 C37 117.2(8)
C20 C19 C18 120.9(9)
C20 C19 C39 117.8(9)
C18 C19 C39 121.2(8)
C19 C20 C21 121.1(9)
C19 C20 C24 125.0(9)
C21 C20 C24 113.9(8)
C20 C21 C16 118.5(8)
C20 C21 C22 116.9(9)
C16 C21 C22 123.9(8)
C23 C22 C25 115.6(9)
C23 C22 C21 116.0(9)
C25 C22 C21 128.1(9)
C28 C23 O2 118.6(10)
C28 C23 C22 124.0(11)
O2 C23 C22 117.4(9)
O2 C24 C20 110.2(9)
O2 C24 H24A 109.6
C20 C24 H24A 109.6
O2 C24 H24B 109.6
C20 C24 H24B 109.6
H24A C24 H24B 108.1
C26 C25 C22 119.0(9)
C26 C25 C32 119.2(10)
C22 C25 C32 121.8(8)
C25 C26 C27 118.2(11)
C25 C26 C29 118.9(11)
C27 C26 C29 122.9(11)
C28 C27 C26 122.1(10)
C28 C27 H27 119.0
C26 C27 H27 119.0
C27 C28 C23 118.8(12)
C27 C28 H28 120.6
C23 C28 H28 120.6
C30 C29 C26 121.9(11)
C30 C29 H29 119.0
C26 C29 H29 119.0
C29 C30 C31 120.5(12)
C29 C30 H30 119.8
C31 C30 H30 119.8
C32 C31 C36 119.1(10)
C32 C31 C30 121.0(12)
C36 C31 C30 120.0(12)
C33 C32 C31 118.3(10)
C33 C32 C25 124.0(9)
C31 C32 C25 117.5(9)
C32 C33 C34 122.3(10)
C32 C33 H33 118.8
C34 C33 H33 118.8
C33 C34 C35 118.6(10)
C33 C34 H34 120.7
C35 C34 H34 120.7
C36 C35 C34 121.0(11)
C36 C35 H35 119.5
C34 C35 H35 119.5
C35 C36 C31 120.3(11)
C35 C36 H36 119.9
C31 C36 H36 119.9
O4 C37 O3 124.2(10)
O4 C37 C18 124.6(10)
O3 C37 C18 111.2(8)
O3 C38 H38A 109.5
O3 C38 H38B 109.5
H38A C38 H38B 109.5
O3 C38 H38C 109.5
H38A C38 H38C 109.5
H38B C38 H38C 109.5
O6 C39 O5 125.5(9)
O6 C39 C19 122.6(9)
O5 C39 C19 111.5(8)
O5 C40 H40A 109.5
O5 C40 H40B 109.5
H40A C40 H40B 109.5
O5 C40 H40C 109.5
H40A C40 H40C 109.5
H40B C40 H40C 109.5

loop_
_geom_bond_atom_site_label_1
_geom_bond_atom_site_label_2
_geom_bond_distance
O1 C12 1.390(11)
O1 C15 1.447(12)
O2 C23 1.382(13)
O2 C24 1.422(13)
O3 C37 1.334(12)
O3 C38 1.433(13)
O4 C37 1.187(12)
O5 C39 1.317(12)
O5 C40 1.457(12)
O6 C39 1.224(12)
C1 C2 1.351(16)
C1 C6 1.423(16)
C1 H1 0.9500
C2 C3 1.382(15)
C2 H2 0.9500
C3 C4 1.390(15)
C3 H3 0.9500
C4 C5 1.415(14)
C4 H4 0.9500
C5 C6 1.415(14)
C5 C10 1.473(14)
C6 C7 1.437(15)
C7 C8 1.355(18)
C7 H7 0.9500
C8 C9 1.433(15)
C8 H8 0.9500
C9 C14 1.412(17)
C9 C10 1.427(13)
C10 C11 1.412(14)
C11 C12 1.414(13)
C11 C16 1.488(13)
C12 C13 1.369(14)
C13 C14 1.371(16)
C13 H13 0.9500
C14 H14 0.9500
C15 C17 1.534(14)
C15 H15A 0.9900
C15 H15B 0.9900
C16 C17 1.415(14)
C16 C21 1.432(14)
C17 C18 1.391(14)
C18 C19 1.419(14)
C18 C37 1.480(15)
C19 C20 1.375(13)
C19 C39 1.506(13)
C20 C21 1.400(13)
C20 C24 1.497(14)
C21 C22 1.460(14)
C22 C23 1.418(14)
C22 C25 1.434(15)
C23 C28 1.353(15)
C24 H24A 0.9900
C24 H24B 0.9900
C25 C26 1.415(14)
C25 C32 1.477(14)
C26 C27 1.429(19)
C26 C29 1.431(18)
C27 C28 1.350(19)
C27 H27 0.9500
C28 H28 0.9500
C29 C30 1.35(2)
C29 H29 0.9500
C30 C31 1.426(17)
C30 H30 0.9500
C31 C32 1.413(15)
C31 C36 1.424(18)
C32 C33 1.380(15)
C33 C34 1.388(15)
C33 H33 0.9500
C34 C35 1.397(16)
C34 H34 0.9500
C35 C36 1.359(18)
C35 H35 0.9500
C36 H36 0.9500
C38 H38A 0.9800
C38 H38B 0.9800
C38 H38C 0.9800
C40 H40A 0.9800
C40 H40B 0.9800
C40 H40C 0.9800

loop_
_geom_torsion_atom_site_label_1
_geom_torsion_atom_site_label_2
_geom_torsion_atom_site_label_3
_geom_torsion_atom_site_label_4
_geom_torsion
C6 C1 C2 C3 -2.4(19)
C1 C2 C3 C4 2.5(18)
C2 C3 C4 C5 0.9(17)
C3 C4 C5 C6 -4.3(15)
C3 C4 C5 C10 178.4(10)
C4 C5 C6 C1 4.4(14)
C10 C5 C6 C1 -178.3(10)
C4 C5 C6 C7 -170.3(10)
C10 C5 C6 C7 7.0(14)
C2 C1 C6 C5 -1.1(17)
C2 C1 C6 C7 173.6(11)
C5 C6 C7 C8 -0.2(16)
C1 C6 C7 C8 -174.8(11)
C6 C7 C8 C9 -2.7(18)
C7 C8 C9 C14 178.1(11)
C7 C8 C9 C10 -1.4(17)
C14 C9 C10 C11 5.7(15)
C8 C9 C10 C11 -174.8(10)
C14 C9 C10 C5 -171.5(10)
C8 C9 C10 C5 8.0(15)
C4 C5 C10 C11 -10.5(16)
C6 C5 C10 C11 172.3(10)
C4 C5 C10 C9 166.6(9)
C6 C5 C10 C9 -10.7(14)
C9 C10 C11 C12 -14.5(14)
C5 C10 C11 C12 162.5(10)
C9 C10 C11 C16 161.4(10)
C5 C10 C11 C16 -21.7(17)
C15 O1 C12 C13 -148.5(10)
C15 O1 C12 C11 35.4(13)
C10 C11 C12 C13 14.8(16)
C16 C11 C12 C13 -161.7(10)
C10 C11 C12 O1 -169.3(9)
C16 C11 C12 O1 14.2(14)
O1 C12 C13 C14 179.0(10)
C11 C12 C13 C14 -5.1(16)
C12 C13 C14 C9 -4.6(17)
C10 C9 C14 C13 4.2(17)
C8 C9 C14 C13 -175.4(10)
C12 O1 C15 C17 -60.2(11)
C10 C11 C16 C17 143.8(11)
C12 C11 C16 C17 -40.2(14)
C10 C11 C16 C21 -42.7(16)
C12 C11 C16 C21 133.3(10)
C21 C16 C17 C18 15.4(15)
C11 C16 C17 C18 -170.6(9)
C21 C16 C17 C15 -159.7(9)
C11 C16 C17 C15 14.3(14)
O1 C15 C17 C18 -141.0(10)
O1 C15 C17 C16 33.9(12)
C16 C17 C18 C19 -3.4(15)
C15 C17 C18 C19 171.1(9)
C16 C17 C18 C37 175.8(10)
C15 C17 C18 C37 -9.7(16)
C17 C18 C19 C20 -4.9(14)
C37 C18 C19 C20 175.9(9)
C17 C18 C19 C39 179.0(9)
C37 C18 C19 C39 -0.3(14)
C18 C19 C20 C21 0.5(15)
C39 C19 C20 C21 176.7(9)
C18 C19 C20 C24 177.8(10)
C39 C19 C20 C24 -6.0(15)
C19 C20 C21 C16 12.0(14)
C24 C20 C21 C16 -165.6(9)
C19 C20 C21 C22 -177.1(9)
C24 C20 C21 C22 5.3(13)
C17 C16 C21 C20 -19.4(13)
C11 C16 C21 C20 167.1(9)
C17 C16 C21 C22 170.4(10)
C11 C16 C21 C22 -3.2(15)
C20 C21 C22 C23 -36.3(13)
C16 C21 C22 C23 134.1(11)
C20 C21 C22 C25 150.1(10)
C16 C21 C22 C25 -39.5(16)
C24 O2 C23 C28 -151.0(10)
C24 O2 C23 C22 31.2(14)
C25 C22 C23 C28 14.4(16)
C21 C22 C23 C28 -160.0(10)
C25 C22 C23 O2 -168.0(9)
C21 C22 C23 O2 17.6(14)
C23 O2 C24 C20 -61.7(11)
C19 C20 C24 O2 -135.3(10)
C21 C20 C24 O2 42.2(12)
C23 C22 C25 C26 -17.8(14)
C21 C22 C25 C26 155.8(10)
C23 C22 C25 C32 161.8(10)
C21 C22 C25 C32 -24.6(16)
C22 C25 C26 C27 11.0(15)
C32 C25 C26 C27 -168.6(10)
C22 C25 C26 C29 -169.3(10)
C32 C25 C26 C29 11.1(15)
C25 C26 C27 C28 0.6(17)
C29 C26 C27 C28 -179.0(11)
C26 C27 C28 C23 -4.7(18)
O2 C23 C28 C27 179.2(10)
C22 C23 C28 C27 -3.2(18)
C25 C26 C29 C30 -3.4(17)
C27 C26 C29 C30 176.2(12)
C26 C29 C30 C31 -4.1(19)
C29 C30 C31 C32 3.8(18)
C29 C30 C31 C36 -174.6(12)
C36 C31 C32 C33 7.7(16)
C30 C31 C32 C33 -170.7(10)
C36 C31 C32 C25 -177.8(10)
C30 C31 C32 C25 3.9(16)
C26 C25 C32 C33 163.0(10)
C22 C25 C32 C33 -16.6(16)
C26 C25 C32 C31 -11.2(14)
C22 C25 C32 C31 169.2(10)
C31 C32 C33 C34 -6.2(16)
C25 C32 C33 C34 179.6(10)
C32 C33 C34 C35 1.0(17)
C33 C34 C35 C36 2.9(18)
C34 C35 C36 C31 -1.3(19)
C32 C31 C36 C35 -4.1(18)
C30 C31 C36 C35 174.3(11)
C38 O3 C37 O4 -3.7(15)
C38 O3 C37 C18 176.2(9)
C17 C18 C37 O4 157.1(11)
C19 C18 C37 O4 -23.7(15)
C17 C18 C37 O3 -22.8(14)
C19 C18 C37 O3 156.4(9)
C40 O5 C39 O6 -4.2(15)
C40 O5 C39 C19 -177.6(9)
C20 C19 C39 O6 -65.6(13)
C18 C19 C39 O6 110.7(12)
C20 C19 C39 O5 108.0(10)
C18 C19 C39 O5 -75.7(11)
